data_4065179
loop_
_publ_author_name
'Zlatogorsky, Sergey'
'Muryn, Christopher A.'
'Tuna, Floriana'
'Evans, David J.'
'Ingleson, Michael J.'

_publ_section_title
;
 Synthesis, Structures, and Reactivity of Chelating
 Bis-N-Heterocyclic-Carbene Complexes of Iron(II)
;
_journal_issue 18
_journal_name_full Organometallics
_journal_page_first 4974
_journal_paper_doi 10.1021/om200605b
_journal_volume 30
_journal_year 2011
_chemical_formula_moiety 'C32 H43 Fe I N4 S'
_chemical_formula_sum 'C32 H43 Fe I N4 S'
_chemical_formula_weight 698.51
_chemical_name_systematic
; 
 ? 
;
_space_group_IT_number 14
_symmetry_cell_setting monoclinic
_symmetry_space_group_name_Hall '-P 2ybc'
_symmetry_space_group_name_H-M 'P 1 21/c 1'
_atom_sites_solution_hydrogens geom
_atom_sites_solution_primary direct
_atom_sites_solution_secondary difmap
_audit_creation_method SHELXL-97
_cell_angle_alpha 90.00
_cell_angle_beta 107.732(13)
_cell_angle_gamma 90.00
_cell_formula_units_Z 4
_cell_length_a 12.7218(14)
_cell_length_b 18.5715(14)
_cell_length_c 14.624(2)
_cell_measurement_reflns_used 4911
_cell_measurement_temperature 100(2)
_cell_measurement_theta_max 27.6601
_cell_measurement_theta_min 3.0910
_cell_volume 3291.0(7)
_computing_cell_refinement
;
CrysAlis RED, Oxford Diffraction Ltd.,
Version 1.171.33.52 (release 06-11-2009 CrysAlis171 .NET)
(compiled Nov  6 2009,16:24:50)
;
_computing_data_collection
;
CrysAlis CCD, Oxford Diffraction Ltd.,
Version 1.171.33.52 (release 06-11-2009 CrysAlis171 .NET)
(compiled Nov  6 2009,16:24:50)
;
_computing_data_reduction
;
CrysAlis RED, Oxford Diffraction Ltd.,
Version 1.171.33.52 (release 06-11-2009 CrysAlis171 .NET)
(compiled Nov  6 2009,16:24:50)
;
_computing_molecular_graphics 'SHELXL-97 (Sheldrick, 1997)'
_computing_publication_material 'SHELXL-97 (Sheldrick, 1997)'
_computing_structure_refinement 'SHELXL-97 (Sheldrick, 1997)'
_computing_structure_solution 'SHELXS-97 (Sheldrick, 1990)'
_diffrn_ambient_temperature 100(2)
_diffrn_detector_area_resol_mean 8.3367
_diffrn_measured_fraction_theta_full 0.996
_diffrn_measured_fraction_theta_max 0.996
_diffrn_measurement_device_type 'Oxford Diffraction XCalibur 2'
_diffrn_measurement_method 'phi and omega'
_diffrn_radiation_monochromator graphite
_diffrn_radiation_source 'Enhance (Mo) X-ray Source'
_diffrn_radiation_type MoK\a
_diffrn_radiation_wavelength 0.71073
_diffrn_reflns_av_R_equivalents 0.1228
_diffrn_reflns_av_sigmaI/netI 0.1196
_diffrn_reflns_limit_h_max 15
_diffrn_reflns_limit_h_min -9
_diffrn_reflns_limit_k_max 21
_diffrn_reflns_limit_k_min -22
_diffrn_reflns_limit_l_max 15
_diffrn_reflns_limit_l_min -17
_diffrn_reflns_number 17729
_diffrn_reflns_theta_full 25.03
_diffrn_reflns_theta_max 25.03
_diffrn_reflns_theta_min 3.72
_exptl_absorpt_coefficient_mu 1.486
_exptl_absorpt_correction_T_max 1.00000
_exptl_absorpt_correction_T_min 0.58144
_exptl_absorpt_correction_type multi-scan
_exptl_absorpt_process_details
;
CrysAlisPro, Oxford Diffraction Ltd.,
Version 1.171.34.44 (release 25-10-2010 CrysAlis171 .NET)
(compiled Oct 25 2010,18:11:34)
Empirical absorption correction using spherical harmonics,
 implemented in SCALE3 ABSPACK scaling algorithm.
;
_exptl_crystal_colour colorless
_exptl_crystal_density_diffrn 1.410
_exptl_crystal_density_method 'not measured'
_exptl_crystal_description block
_exptl_crystal_F_000 1432
_exptl_crystal_size_max 0.3
_exptl_crystal_size_mid 0.2
_exptl_crystal_size_min 0.15
_refine_diff_density_max 2.656
_refine_diff_density_min -1.525
_refine_diff_density_rms 0.256
_refine_ls_extinction_method none
_refine_ls_goodness_of_fit_ref 1.079
_refine_ls_hydrogen_treatment constr
_refine_ls_matrix_type full
_refine_ls_number_parameters 361
_refine_ls_number_reflns 5792
_refine_ls_number_restraints 15
_refine_ls_restrained_S_all 1.077
_refine_ls_R_factor_all 0.1983
_refine_ls_R_factor_gt 0.1206
_refine_ls_shift/su_max 0.003
_refine_ls_shift/su_mean 0.000
_refine_ls_structure_factor_coef Fsqd
_refine_ls_weighting_details 'calc w=1/[\s^2^(Fo^2^)+(0.1603P)^2^+56.2052P] where P=(Fo^2^+2Fc^2^)/3'
_refine_ls_weighting_scheme calc
_refine_ls_wR_factor_gt 0.2891
_refine_ls_wR_factor_ref 0.3482
_reflns_number_gt 3158
_reflns_number_total 5792
_reflns_threshold_expression >2sigma(I)
_cod_data_source_file om200605b_si_001.cif
_cod_data_source_block c:\workdo~1\crystals\omji10~1\omji100
_cod_depositor_comments
;
The following automatic conversions were performed:

'_symmetry_cell_setting' value 'Monoclinic' changed to 'monoclinic'
according to /home/saulius/struct/CIF-dictionaries/cif_core.dic
dictionary named 'cif_core.dic' version 2.4.1 from 2010-06-29.

Automatic conversion script
Id: cif_fix_values 1715 2011-07-08 13:25:40Z adriana 

 Adding full bibliography for 4065173--4065179.cif.
;
_cod_original_cell_volume 3291.0(6)
_cod_original_sg_symbol_H-M P21/c
_cod_database_code 4065179

loop_
_symmetry_equiv_pos_as_xyz
'x, y, z'
'-x, y+1/2, -z+1/2'
'-x, -y, -z'
'x, -y-1/2, z-1/2'

loop_
_atom_site_label
_atom_site_type_symbol
_atom_site_fract_x
_atom_site_fract_y
_atom_site_fract_z
_atom_site_U_iso_or_equiv
_atom_site_adp_type
_atom_site_occupancy
_atom_site_symmetry_multiplicity
_atom_site_calc_flag
_atom_site_refinement_flags
Fe1 Fe 0.09865(14) 0.15266(10) 0.65845(14) 0.0240(5) Uani 1 1 d .
I1 I 0.10497(9) 0.01294(6) 0.68346(9) 0.0534(5) Uani 1 1 d .
S1 S 0.1066(3) 0.2257(2) 0.7852(3) 0.0383(10) Uani 1 1 d .
N1 N 0.0000(9) 0.1649(6) 0.4447(8) 0.025(3) Uani 1 1 d .
N2 N -0.1235(9) 0.2066(6) 0.4994(8) 0.022(2) Uani 1 1 d .
N3 N 0.1984(8) 0.1574(6) 0.4978(8) 0.023(2) Uani 1 1 d .
N4 N 0.3253(8) 0.1939(5) 0.6183(7) 0.019(2) Uani 1 1 d .
C1 C 0.1215(19) 0.1695(10) 0.8843(16) 0.071(6) Uani 1 1 d .
H1A H 0.0565 0.1384 0.8725 0.106 Uiso 1 1 calc R
H1B H 0.1286 0.1990 0.9415 0.106 Uiso 1 1 calc R
H1C H 0.1876 0.1397 0.8945 0.106 Uiso 1 1 calc R
C2 C -0.0224(10) 0.1760(6) 0.5268(10) 0.022(3) Uani 1 1 d .
C3 C -0.0856(11) 0.1860(7) 0.3651(11) 0.029(3) Uani 1 1 d .
H3 H -0.0892 0.1824 0.2994 0.035 Uiso 1 1 calc R
C4 C -0.1634(12) 0.2131(7) 0.4021(10) 0.030(3) Uani 1 1 d .
H4 H -0.2326 0.2330 0.3666 0.036 Uiso 1 1 calc R
C5 C 0.0959(10) 0.1247(7) 0.4359(10) 0.023(3) Uani 1 1 d .
H5A H 0.0962 0.1253 0.3683 0.028 Uiso 1 1 calc R
H5B H 0.0913 0.0739 0.4550 0.028 Uiso 1 1 calc R
C6 C 0.2193(10) 0.1696(6) 0.5893(9) 0.020(3) Uani 1 1 d .
C7 C 0.3687(10) 0.1964(7) 0.5430(11) 0.030(3) Uani 1 1 d .
H7 H 0.4407 0.2115 0.5451 0.035 Uiso 1 1 calc R
C8 C 0.2870(10) 0.1725(7) 0.4644(10) 0.025(3) Uani 1 1 d .
H8 H 0.2903 0.1673 0.4007 0.030 Uiso 1 1 calc R
C9 C -0.1848(10) 0.2320(7) 0.5610(9) 0.022(3) Uani 1 1 d .
C10 C -0.2329(11) 0.1795(9) 0.6061(10) 0.035(2) Uani 1 1 d U
C11 C -0.2993(11) 0.2063(9) 0.6558(10) 0.035(2) Uani 1 1 d U
H11 H -0.3345 0.1731 0.6863 0.042 Uiso 1 1 calc R
C12 C -0.3187(11) 0.2795(9) 0.6647(10) 0.035(2) Uani 1 1 d U
H12 H -0.3657 0.2950 0.7003 0.042 Uiso 1 1 calc R
C13 C -0.2693(11) 0.3290(9) 0.6213(11) 0.041(4) Uani 1 1 d .
H13 H -0.2835 0.3789 0.6261 0.050 Uiso 1 1 calc R
C14 C -0.1987(10) 0.3071(8) 0.5705(9) 0.027(3) Uani 1 1 d .
C15 C -0.2149(11) 0.0986(9) 0.5968(12) 0.041(4) Uani 1 1 d .
H15 H -0.1493 0.0914 0.5737 0.049 Uiso 1 1 calc R
C16 C -0.1944(17) 0.0609(12) 0.6918(16) 0.075(7) Uani 1 1 d .
H16A H -0.2632 0.0588 0.7086 0.112 Uiso 1 1 calc R
H16B H -0.1387 0.0876 0.7414 0.112 Uiso 1 1 calc R
H16C H -0.1678 0.0120 0.6871 0.112 Uiso 1 1 calc R
C17 C -0.3163(16) 0.0672(11) 0.5226(19) 0.084(8) Uani 1 1 d .
H17A H -0.3118 0.0145 0.5243 0.126 Uiso 1 1 calc R
H17B H -0.3193 0.0844 0.4586 0.126 Uiso 1 1 calc R
H17C H -0.3830 0.0826 0.5375 0.126 Uiso 1 1 calc R
C18 C -0.1361(13) 0.3604(8) 0.5255(12) 0.039(4) Uani 1 1 d .
H18 H -0.1211 0.3367 0.4693 0.047 Uiso 1 1 calc R
C19 C -0.0274(15) 0.3808(10) 0.5975(16) 0.068(6) Uani 1 1 d .
H19A H -0.0410 0.4033 0.6535 0.102 Uiso 1 1 calc R
H19B H 0.0115 0.4149 0.5680 0.102 Uiso 1 1 calc R
H19C H 0.0178 0.3376 0.6177 0.102 Uiso 1 1 calc R
C20 C -0.2044(18) 0.4282(11) 0.4906(19) 0.083(8) Uani 1 1 d .
H20A H -0.2071 0.4569 0.5460 0.124 Uiso 1 1 calc R
H20B H -0.2794 0.4145 0.4528 0.124 Uiso 1 1 calc R
H20C H -0.1704 0.4565 0.4506 0.124 Uiso 1 1 calc R
C21 C 0.3882(11) 0.2192(7) 0.7139(9) 0.026(3) Uani 1 1 d .
C22 C 0.4368(11) 0.1673(7) 0.7853(10) 0.025(3) Uani 1 1 d .
C23 C 0.5059(10) 0.1934(8) 0.8704(11) 0.029(3) Uani 1 1 d .
H23 H 0.5414 0.1604 0.9198 0.035 Uiso 1 1 calc R
C24 C 0.5252(10) 0.2657(8) 0.8862(10) 0.030(3) Uani 1 1 d .
H24 H 0.5759 0.2817 0.9448 0.037 Uiso 1 1 calc R
C25 C 0.4717(11) 0.3151(8) 0.8179(10) 0.027(3) Uani 1 1 d .
H25 H 0.4841 0.3650 0.8306 0.032 Uiso 1 1 calc R
C26 C 0.3987(10) 0.2925(7) 0.7294(10) 0.024(3) Uani 1 1 d .
C27 C 0.4132(11) 0.0865(7) 0.7670(11) 0.028(3) Uani 1 1 d .
H27 H 0.3382 0.0822 0.7190 0.033 Uiso 1 1 calc R
C28 C 0.4943(14) 0.0523(8) 0.7226(12) 0.043(4) Uani 1 1 d .
H28A H 0.5692 0.0564 0.7671 0.065 Uiso 1 1 calc R
H28B H 0.4903 0.0769 0.6624 0.065 Uiso 1 1 calc R
H28C H 0.4757 0.0013 0.7095 0.065 Uiso 1 1 calc R
C29 C 0.4096(12) 0.0474(8) 0.8543(12) 0.041(4) Uani 1 1 d .
H29A H 0.4827 0.0489 0.9023 0.061 Uiso 1 1 calc R
H29B H 0.3883 -0.0028 0.8378 0.061 Uiso 1 1 calc R
H29C H 0.3555 0.0703 0.8804 0.061 Uiso 1 1 calc R
C30 C 0.3367(11) 0.3471(7) 0.6564(10) 0.027(3) Uani 1 1 d .
H30 H 0.2811 0.3197 0.6049 0.032 Uiso 1 1 calc R
C31 C 0.2719(13) 0.3986(8) 0.7014(12) 0.040(4) Uani 1 1 d .
H31A H 0.3236 0.4293 0.7489 0.060 Uiso 1 1 calc R
H31B H 0.2275 0.3707 0.7330 0.060 Uiso 1 1 calc R
H31C H 0.2233 0.4288 0.6511 0.060 Uiso 1 1 calc R
C32 C 0.4080(14) 0.3863(9) 0.6090(12) 0.044(4) Uani 1 1 d .
H32A H 0.4625 0.4151 0.6568 0.065 Uiso 1 1 calc R
H32B H 0.3622 0.4180 0.5591 0.065 Uiso 1 1 calc R
H32C H 0.4462 0.3516 0.5798 0.065 Uiso 1 1 calc R

loop_
_atom_site_aniso_label
_atom_site_aniso_U_11
_atom_site_aniso_U_22
_atom_site_aniso_U_33
_atom_site_aniso_U_23
_atom_site_aniso_U_13
_atom_site_aniso_U_12
Fe1 0.0091(9) 0.0267(11) 0.0345(12) 0.0007(8) 0.0039(8) -0.0013(7)
I1 0.0358(7) 0.0363(6) 0.0763(10) 0.0038(6) -0.0005(5) -0.0074(5)
S1 0.033(2) 0.042(2) 0.037(2) -0.0135(17) 0.0061(17) -0.0037(17)
N1 0.015(6) 0.028(6) 0.031(7) -0.007(5) 0.004(5) 0.001(4)
N2 0.019(6) 0.024(6) 0.022(6) 0.002(4) 0.005(5) -0.010(4)
N3 0.008(5) 0.027(6) 0.033(7) 0.000(5) 0.006(4) -0.003(4)
N4 0.014(5) 0.019(5) 0.022(6) 0.005(4) 0.002(4) 0.000(4)
C1 0.074(15) 0.049(12) 0.087(16) -0.039(11) 0.020(12) -0.001(10)
C2 0.009(6) 0.016(6) 0.036(8) 0.001(5) 0.001(5) -0.001(5)
C3 0.031(8) 0.013(6) 0.034(8) 0.003(6) -0.006(6) -0.008(5)
C4 0.031(8) 0.025(7) 0.033(9) 0.004(6) 0.006(6) -0.002(6)
C5 0.011(6) 0.031(7) 0.031(8) -0.007(6) 0.011(5) 0.003(5)
C6 0.012(6) 0.015(6) 0.027(8) 0.000(5) -0.002(5) 0.004(5)
C7 0.006(6) 0.032(8) 0.050(10) -0.010(7) 0.008(6) -0.004(5)
C8 0.013(7) 0.031(8) 0.026(8) 0.005(6) -0.003(5) 0.002(5)
C9 0.016(7) 0.028(7) 0.019(7) 0.000(5) 0.001(5) -0.006(5)
C10 0.012(4) 0.061(5) 0.029(5) 0.003(4) 0.003(3) -0.004(4)
C11 0.013(4) 0.061(5) 0.030(5) 0.003(4) 0.003(3) -0.004(4)
C12 0.013(4) 0.061(5) 0.030(5) 0.003(4) 0.003(3) -0.004(4)
C13 0.013(7) 0.055(10) 0.040(9) -0.005(8) -0.014(6) 0.010(7)
C14 0.013(7) 0.055(10) 0.013(7) -0.005(6) 0.002(5) -0.002(6)
C15 0.012(7) 0.052(10) 0.053(11) 0.024(8) 0.001(7) -0.007(6)
C16 0.046(12) 0.091(16) 0.100(17) 0.057(14) 0.042(12) 0.021(11)
C17 0.040(12) 0.044(11) 0.14(2) -0.010(12) -0.016(12) -0.014(9)
C18 0.035(9) 0.032(8) 0.041(10) -0.001(7) -0.003(7) 0.004(6)
C19 0.045(11) 0.054(12) 0.084(15) 0.022(10) -0.012(10) -0.024(9)
C20 0.056(14) 0.057(13) 0.13(2) 0.043(13) 0.019(13) 0.017(10)
C21 0.028(8) 0.037(8) 0.018(7) 0.003(6) 0.016(6) -0.001(6)
C22 0.017(7) 0.022(7) 0.035(8) 0.000(6) 0.006(6) -0.003(5)
C23 0.006(6) 0.040(9) 0.042(9) 0.010(7) 0.007(6) 0.006(5)
C24 0.008(6) 0.050(10) 0.031(8) -0.004(7) 0.002(6) -0.003(6)
C25 0.018(7) 0.034(8) 0.031(8) -0.005(6) 0.012(6) -0.004(6)
C26 0.009(6) 0.028(7) 0.032(8) 0.006(6) 0.001(5) -0.001(5)
C27 0.017(7) 0.021(7) 0.041(9) 0.010(6) 0.005(6) 0.008(5)
C28 0.052(11) 0.030(9) 0.044(10) 0.001(7) 0.010(8) -0.003(7)
C29 0.026(8) 0.029(8) 0.066(11) 0.001(8) 0.012(7) 0.005(6)
C30 0.023(7) 0.019(7) 0.038(8) 0.004(6) 0.010(6) 0.001(5)
C31 0.036(9) 0.029(8) 0.055(11) 0.000(7) 0.015(8) 0.001(6)
C32 0.048(10) 0.039(9) 0.046(10) 0.007(8) 0.017(8) -0.004(7)

loop_
_atom_type_symbol
_atom_type_description
_atom_type_scat_dispersion_real
_atom_type_scat_dispersion_imag
_atom_type_scat_source
C C 0.0033 0.0016 'International Tables Vol C Tables 4.2.6.8 and 6.1.1.4'
H H 0.0000 0.0000 'International Tables Vol C Tables 4.2.6.8 and 6.1.1.4'
N N 0.0061 0.0033 'International Tables Vol C Tables 4.2.6.8 and 6.1.1.4'
S S 0.1246 0.1234 'International Tables Vol C Tables 4.2.6.8 and 6.1.1.4'
Fe Fe 0.3463 0.8444 'International Tables Vol C Tables 4.2.6.8 and 6.1.1.4'
I I -0.4742 1.8119 'International Tables Vol C Tables 4.2.6.8 and 6.1.1.4'

loop_
_geom_angle_atom_site_label_1
_geom_angle_atom_site_label_2
_geom_angle_atom_site_label_3
_geom_angle
C6 Fe1 C2 88.1(5)
C6 Fe1 S1 116.4(4)
C2 Fe1 S1 117.4(4)
C6 Fe1 I1 102.7(3)
C2 Fe1 I1 108.3(3)
S1 Fe1 I1 119.03(14)
C1 S1 Fe1 106.7(6)
C2 N1 C3 112.6(11)
C2 N1 C5 124.6(11)
C3 N1 C5 122.1(12)
C2 N2 C4 111.4(12)
C2 N2 C9 126.9(11)
C4 N2 C9 121.6(11)
C6 N3 C8 113.2(11)
C6 N3 C5 124.6(11)
C8 N3 C5 122.0(11)
C6 N4 C7 111.2(11)
C6 N4 C21 127.4(11)
C7 N4 C21 121.3(10)
S1 C1 H1A 109.5
S1 C1 H1B 109.5
H1A C1 H1B 109.5
S1 C1 H1C 109.5
H1A C1 H1C 109.5
H1B C1 H1C 109.5
N1 C2 N2 104.1(11)
N1 C2 Fe1 119.6(9)
N2 C2 Fe1 136.1(10)
C4 C3 N1 104.6(13)
C4 C3 H3 127.7
N1 C3 H3 127.7
C3 C4 N2 107.3(12)
C3 C4 H4 126.3
N2 C4 H4 126.3
N1 C5 N3 109.9(10)
N1 C5 H5A 109.7
N3 C5 H5A 109.7
N1 C5 H5B 109.7
N3 C5 H5B 109.7
H5A C5 H5B 108.2
N3 C6 N4 104.5(11)
N3 C6 Fe1 121.2(9)
N4 C6 Fe1 134.3(10)
C8 C7 N4 106.0(12)
C8 C7 H7 127.0
N4 C7 H7 127.0
C7 C8 N3 105.1(12)
C7 C8 H8 127.5
N3 C8 H8 127.5
C10 C9 C14 123.1(13)
C10 C9 N2 117.4(12)
C14 C9 N2 119.4(11)
C11 C10 C9 115.0(15)
C11 C10 C15 122.6(14)
C9 C10 C15 122.4(14)
C10 C11 C12 124.1(15)
C10 C11 H11 117.9
C12 C11 H11 117.9
C13 C12 C11 119.4(15)
C13 C12 H12 120.3
C11 C12 H12 120.3
C12 C13 C14 120.8(15)
C12 C13 H13 119.6
C14 C13 H13 119.6
C13 C14 C9 117.5(13)
C13 C14 C18 122.8(14)
C9 C14 C18 119.7(12)
C16 C15 C17 110.5(16)
C16 C15 C10 111.2(16)
C17 C15 C10 108.7(13)
C16 C15 H15 108.8
C17 C15 H15 108.8
C10 C15 H15 108.8
C15 C16 H16A 109.5
C15 C16 H16B 109.5
H16A C16 H16B 109.5
C15 C16 H16C 109.5
H16A C16 H16C 109.5
H16B C16 H16C 109.5
C15 C17 H17A 109.5
C15 C17 H17B 109.5
H17A C17 H17B 109.5
C15 C17 H17C 109.5
H17A C17 H17C 109.5
H17B C17 H17C 109.5
C19 C18 C20 109.5(15)
C19 C18 C14 110.3(13)
C20 C18 C14 111.0(15)
C19 C18 H18 108.7
C20 C18 H18 108.7
C14 C18 H18 108.7
C18 C19 H19A 109.5
C18 C19 H19B 109.5
H19A C19 H19B 109.5
C18 C19 H19C 109.5
H19A C19 H19C 109.5
H19B C19 H19C 109.5
C18 C20 H20A 109.5
C18 C20 H20B 109.5
H20A C20 H20B 109.5
C18 C20 H20C 109.5
H20A C20 H20C 109.5
H20B C20 H20C 109.5
C26 C21 C22 123.5(12)
C26 C21 N4 118.2(11)
C22 C21 N4 118.3(12)
C23 C22 C21 116.3(12)
C23 C22 C27 122.6(12)
C21 C22 C27 121.2(12)
C24 C23 C22 122.0(13)
C24 C23 H23 119.0
C22 C23 H23 119.0
C23 C24 C25 120.5(13)
C23 C24 H24 119.7
C25 C24 H24 119.7
C24 C25 C26 120.8(13)
C24 C25 H25 119.6
C26 C25 H25 119.6
C21 C26 C25 116.6(12)
C21 C26 C30 122.9(12)
C25 C26 C30 120.5(12)
C29 C27 C28 111.5(12)
C29 C27 C22 112.6(13)
C28 C27 C22 111.2(12)
C29 C27 H27 107.1
C28 C27 H27 107.1
C22 C27 H27 107.1
C27 C28 H28A 109.5
C27 C28 H28B 109.5
H28A C28 H28B 109.5
C27 C28 H28C 109.5
H28A C28 H28C 109.5
H28B C28 H28C 109.5
C27 C29 H29A 109.5
C27 C29 H29B 109.5
H29A C29 H29B 109.5
C27 C29 H29C 109.5
H29A C29 H29C 109.5
H29B C29 H29C 109.5
C32 C30 C26 113.4(12)
C32 C30 C31 112.1(12)
C26 C30 C31 110.4(12)
C32 C30 H30 106.8
C26 C30 H30 106.8
C31 C30 H30 106.8
C30 C31 H31A 109.5
C30 C31 H31B 109.5
H31A C31 H31B 109.5
C30 C31 H31C 109.5
H31A C31 H31C 109.5
H31B C31 H31C 109.5
C30 C32 H32A 109.5
C30 C32 H32B 109.5
H32A C32 H32B 109.5
C30 C32 H32C 109.5
H32A C32 H32C 109.5
H32B C32 H32C 109.5

loop_
_geom_bond_atom_site_label_1
_geom_bond_atom_site_label_2
_geom_bond_distance
Fe1 C6 2.103(14)
Fe1 C2 2.112(13)
Fe1 S1 2.274(4)
Fe1 I1 2.618(2)
S1 C1 1.75(2)
N1 C2 1.332(18)
N1 C3 1.387(17)
N1 C5 1.469(16)
N2 C2 1.350(16)
N2 C4 1.363(18)
N2 C9 1.438(17)
N3 C6 1.303(17)
N3 C8 1.387(17)
N3 C5 1.472(16)
N4 C6 1.362(15)
N4 C7 1.375(18)
N4 C21 1.460(17)
C1 H1A 0.9800
C1 H1B 0.9800
C1 H1C 0.9800
C3 C4 1.36(2)
C3 H3 0.9500
C4 H4 0.9500
C5 H5A 0.9900
C5 H5B 0.9900
C7 C8 1.367(19)
C7 H7 0.9500
C8 H8 0.9500
C9 C10 1.42(2)
C9 C14 1.42(2)
C10 C11 1.37(2)
C10 C15 1.53(2)
C11 C12 1.39(2)
C11 H11 0.9500
C12 C13 1.37(2)
C12 H12 0.9500
C13 C14 1.39(2)
C13 H13 0.9500
C14 C18 1.54(2)
C15 C16 1.51(2)
C15 C17 1.52(2)
C15 H15 1.0000
C16 H16A 0.9800
C16 H16B 0.9800
C16 H16C 0.9800
C17 H17A 0.9800
C17 H17B 0.9800
C17 H17C 0.9800
C18 C19 1.51(2)
C18 C20 1.53(2)
C18 H18 1.0000
C19 H19A 0.9800
C19 H19B 0.9800
C19 H19C 0.9800
C20 H20A 0.9800
C20 H20B 0.9800
C20 H20C 0.9800
C21 C26 1.380(19)
C21 C22 1.417(19)
C22 C23 1.38(2)
C22 C27 1.538(18)
C23 C24 1.37(2)
C23 H23 0.9500
C24 C25 1.37(2)
C24 H24 0.9500
C25 C26 1.408(19)
C25 H25 0.9500
C26 C30 1.508(18)
C27 C29 1.48(2)
C27 C28 1.52(2)
C27 H27 1.0000
C28 H28A 0.9800
C28 H28B 0.9800
C28 H28C 0.9800
C29 H29A 0.9800
C29 H29B 0.9800
C29 H29C 0.9800
C30 C32 1.49(2)
C30 C31 1.54(2)
C30 H30 1.0000
C31 H31A 0.9800
C31 H31B 0.9800
C31 H31C 0.9800
C32 H32A 0.9800
C32 H32B 0.9800
C32 H32C 0.9800

loop_
_geom_torsion_atom_site_label_1
_geom_torsion_atom_site_label_2
_geom_torsion_atom_site_label_3
_geom_torsion_atom_site_label_4
_geom_torsion
C6 Fe1 S1 C1 -121.6(9)
C2 Fe1 S1 C1 135.9(9)
I1 Fe1 S1 C1 2.2(8)
C3 N1 C2 N2 -1.5(14)
C5 N1 C2 N2 -172.5(11)
C3 N1 C2 Fe1 -177.0(8)
C5 N1 C2 Fe1 12.0(16)
C4 N2 C2 N1 1.0(13)
C9 N2 C2 N1 -177.6(11)
C4 N2 C2 Fe1 175.4(10)
C9 N2 C2 Fe1 -3(2)
C6 Fe1 C2 N1 25.9(10)
S1 Fe1 C2 N1 144.9(8)
I1 Fe1 C2 N1 -76.8(10)
C6 Fe1 C2 N2 -147.8(13)
S1 Fe1 C2 N2 -28.8(14)
I1 Fe1 C2 N2 109.5(12)
C2 N1 C3 C4 1.5(14)
C5 N1 C3 C4 172.7(11)
N1 C3 C4 N2 -0.8(14)
C2 N2 C4 C3 -0.2(14)
C9 N2 C4 C3 178.5(11)
C2 N1 C5 N3 -57.2(16)
C3 N1 C5 N3 132.7(12)
C6 N3 C5 N1 53.8(16)
C8 N3 C5 N1 -132.0(12)
C8 N3 C6 N4 0.2(14)
C5 N3 C6 N4 174.8(11)
C8 N3 C6 Fe1 179.1(8)
C5 N3 C6 Fe1 -6.2(16)
C7 N4 C6 N3 0.0(13)
C21 N4 C6 N3 176.5(11)
C7 N4 C6 Fe1 -178.7(10)
C21 N4 C6 Fe1 -2.3(19)
C2 Fe1 C6 N3 -29.0(10)
S1 Fe1 C6 N3 -148.8(8)
I1 Fe1 C6 N3 79.3(10)
C2 Fe1 C6 N4 149.6(12)
S1 Fe1 C6 N4 29.7(12)
I1 Fe1 C6 N4 -102.1(11)
C6 N4 C7 C8 -0.2(14)
C21 N4 C7 C8 -176.9(11)
N4 C7 C8 N3 0.3(14)
C6 N3 C8 C7 -0.3(15)
C5 N3 C8 C7 -175.1(11)
C2 N2 C9 C10 -73.9(16)
C4 N2 C9 C10 107.7(14)
C2 N2 C9 C14 109.0(14)
C4 N2 C9 C14 -69.4(15)
C14 C9 C10 C11 3.3(19)
N2 C9 C10 C11 -173.6(12)
C14 C9 C10 C15 -178.7(12)
N2 C9 C10 C15 4.3(19)
C9 C10 C11 C12 -1(2)
C15 C10 C11 C12 -179.1(13)
C10 C11 C12 C13 0(2)
C11 C12 C13 C14 -1(2)
C12 C13 C14 C9 3.3(19)
C12 C13 C14 C18 -176.4(13)
C10 C9 C14 C13 -4.5(19)
N2 C9 C14 C13 172.4(11)
C10 C9 C14 C18 175.2(12)
N2 C9 C14 C18 -7.8(17)
C11 C10 C15 C16 -45.1(19)
C9 C10 C15 C16 137.1(15)
C11 C10 C15 C17 77(2)
C9 C10 C15 C17 -100.9(18)
C13 C14 C18 C19 87.7(18)
C9 C14 C18 C19 -92.0(17)
C13 C14 C18 C20 -34(2)
C9 C14 C18 C20 146.5(16)
C6 N4 C21 C26 -100.6(15)
C7 N4 C21 C26 75.5(16)
C6 N4 C21 C22 80.5(16)
C7 N4 C21 C22 -103.4(14)
C26 C21 C22 C23 -6(2)
N4 C21 C22 C23 172.5(12)
C26 C21 C22 C27 174.1(12)
N4 C21 C22 C27 -7.1(19)
C21 C22 C23 C24 1(2)
C27 C22 C23 C24 -179.2(13)
C22 C23 C24 C25 3(2)
C23 C24 C25 C26 -2(2)
C22 C21 C26 C25 7(2)
N4 C21 C26 C25 -171.7(12)
C22 C21 C26 C30 -173.2(13)
N4 C21 C26 C30 7.9(19)
C24 C25 C26 C21 -3(2)
C24 C25 C26 C30 177.5(13)
C23 C22 C27 C29 35.3(18)
C21 C22 C27 C29 -145.2(13)
C23 C22 C27 C28 -90.7(17)
C21 C22 C27 C28 88.8(16)
C21 C26 C30 C32 -107.6(15)
C25 C26 C30 C32 72.1(17)
C21 C26 C30 C31 125.6(14)
C25 C26 C30 C31 -54.8(17)
